data_9004864
loop_
_publ_author_name
'Sokolova, E. V.'
'Hawthorne, F. C.'
'Della Ventura, G.'
'Kartashov, P. M.'

_publ_section_title
;Chevkinite-(Ce): Crystal structure and the effect of moderate
 radiation-induced damage on site-occupancy refinement Locality: Mongolia
 Reported formula: (Ce1.85 La1.11 Nd.53 Pr.15 Sm.04 Gd.03 Ca.32 Th.02)
 (Fe2+.85 Mn2+.04 Zr.03 Y.03 Ca.05) (Ti2.54 Fe3+1.19 Nb.15) Si4.06 O22 Crystal
 (2)
;
_journal_name_full 'The Canadian Mineralogist'
_journal_page_first 1013
_journal_page_last 1025
_journal_paper_doi 10.2113/gscanmin.42.4.1013
_journal_volume 42
_journal_year 2004
_chemical_compound_source Mongolia
_chemical_formula_sum 'Ce4 Fe3 O22 Si4 Ti2'
_chemical_name_mineral Chevkinite-(Ce)
_space_group_IT_number 12
_symmetry_space_group_name_Hall '-C 2y'
_symmetry_space_group_name_H-M 'C 1 2/m 1'
_cell_angle_alpha 90
_cell_angle_beta 100.57
_cell_angle_gamma 90
_cell_length_a 13.534
_cell_length_b 5.789
_cell_length_c 11.159
_cell_formula_units_Z 2
_cell_volume 859.454
_database_code_amcsd 0005957
_exptl_crystal_density_diffrn 4.977
_cod_original_formula_sum 'Ce4 Fe3 Ti2 Si4 O22'
_cod_database_code 9004864

loop_
_space_group_symop_operation_xyz
x,y,z
1/2+x,1/2+y,z
x,-y,z
1/2+x,1/2-y,z
-x,y,-z
1/2-x,1/2+y,-z
-x,-y,-z
1/2-x,1/2-y,-z

loop_
_atom_site_aniso_label
_atom_site_aniso_U_11
_atom_site_aniso_U_22
_atom_site_aniso_U_33
_atom_site_aniso_U_12
_atom_site_aniso_U_13
_atom_site_aniso_U_23
CeA1 0.03040 0.02480 0.03080 0.00000 0.00860 0.00000
CeA2 0.02420 0.04620 0.02540 0.00000 0.00730 0.00000
Fe2+M1 0.05300 0.02860 0.02340 0.00000 0.00950 0.00000
Fe3+M2 0.02840 0.02040 0.02060 0.00030 0.00450 0.00050
TiM3 0.02400 0.01900 0.02220 0.00000 0.00850 0.00000
TiM4 0.03010 0.02150 0.02770 0.00000 0.00410 0.00000
Si1 0.04100 0.03030 0.04000 0.00000 0.00880 0.00000
Si2 0.04600 0.04100 0.03800 0.00000 0.00930 0.00000
O1 0.02300 0.02600 0.02000 -0.00500 0.00780 -0.00600
O2 0.02100 0.01700 0.02300 0.00000 0.00600 0.00000
O3 0.03600 0.01900 0.01900 0.00000 0.00800 0.00000
O4 0.02400 0.01900 0.01900 0.00000 0.00500 0.00000
O5 0.04000 0.03700 0.03100 0.00300 -0.00500 0.01720
O6 0.03600 0.01000 0.01200 0.00000 0.00400 0.00300
O7 0.01600 0.08300 0.05300 0.00000 -0.00400 0.00000
O8 0.04400 0.08300 0.03900 0.00000 0.03000 0.00000

loop_
_atom_site_label
_atom_site_fract_x
_atom_site_fract_y
_atom_site_fract_z
_atom_site_U_iso_or_equiv
CeA1 0.35496 0.00000 0.73642 0.02830
CeA2 0.06918 0.00000 0.74232 0.03160
Fe2+M1 0.50000 0.00000 0.50000 0.03470
Fe3+M2 0.25000 0.25000 0.00000 0.02310
TiM3 0.00000 0.00000 0.00000 0.02090
TiM4 0.50000 0.00000 0.00000 0.02660
Si1 0.20200 0.50000 0.73170 0.03700
Si2 0.35760 0.50000 0.54700 0.04160
O1 0.47760 0.25320 0.87440 0.02230
O2 0.14680 0.00000 0.97860 0.02000
O3 0.18270 0.00000 0.59570 0.02500
O4 0.34860 0.00000 0.98860 0.02100
O5 0.42470 0.27300 0.59850 0.03700
O6 0.22860 -0.73540 0.81380 0.01930
O7 0.08310 0.50000 0.67370 0.05200
O8 0.26540 0.50000 0.62540 0.05300

loop_
_cod_related_entry_id
_cod_related_entry_database
_cod_related_entry_code
1 AMCSD 0005957
